data_7202672
loop_
_publ_author_name
'Neve, Francesco'
'Crispini, Alessandra'

_publ_section_title
;
 Competitive interactions in carboxy-functionalized pyridinium salts:
 crossover from O--H&#x22EF;O to O--H&#x22EF;X--M contacts
;
_journal_issue 8
_journal_name_full CrystEngComm
_journal_page_first 698
_journal_paper_doi 10.1039/b618696c
_journal_volume 9
_journal_year 2007
_chemical_formula_moiety 'C42 H72 Br4 N2 O4 Pd'
_chemical_formula_sum 'C42 H72 Br4 N2 O4 Pd'
_chemical_formula_weight 1095.06
_space_group_IT_number 2
_symmetry_cell_setting triclinic
_symmetry_space_group_name_Hall '-P 1'
_symmetry_space_group_name_H-M 'P -1'
_atom_sites_solution_hydrogens geom
_atom_sites_solution_primary direct
_atom_sites_solution_secondary difmap
_audit_creation_method SHELXL-97
_cell_angle_alpha 97.599(2)
_cell_angle_beta 92.545(2)
_cell_angle_gamma 104.395(2)
_cell_formula_units_Z 1
_cell_length_a 7.7977(9)
_cell_length_b 8.3354(10)
_cell_length_c 19.246(2)
_cell_measurement_reflns_used 9175
_cell_measurement_temperature 293
_cell_measurement_theta_max 30.62
_cell_measurement_theta_min 2.47
_cell_volume 1197.1(2)
_computing_cell_refinement 'Bruker SMART'
_computing_data_collection 'Bruker SMART'
_computing_data_reduction 'Bruker SAINT'
_computing_molecular_graphics 'Bruker SHELXTL'
_computing_publication_material 'Bruker SHELXTL'
_computing_structure_refinement 'Bruker SHELXTL'
_computing_structure_solution 'Bruker SHELXTL'
_diffrn_ambient_temperature 293
_diffrn_measured_fraction_theta_full 0.998
_diffrn_measured_fraction_theta_max 0.998
_diffrn_measurement_device_type 'CCD area detector'
_diffrn_measurement_method 'phi and omega scans'
_diffrn_radiation_monochromator graphite
_diffrn_radiation_source 'sealed tube'
_diffrn_radiation_type MoK\a
_diffrn_radiation_wavelength 0.71073
_diffrn_reflns_av_R_equivalents 0.0538
_diffrn_reflns_av_sigmaI/netI 0.0406
_diffrn_reflns_limit_h_max 10
_diffrn_reflns_limit_h_min -10
_diffrn_reflns_limit_k_max 11
_diffrn_reflns_limit_k_min -11
_diffrn_reflns_limit_l_max 25
_diffrn_reflns_limit_l_min -25
_diffrn_reflns_number 22987
_diffrn_reflns_theta_full 28.28
_diffrn_reflns_theta_max 28.28
_diffrn_reflns_theta_min 2.14
_exptl_absorpt_coefficient_mu 3.764
_exptl_absorpt_correction_type sphere
_exptl_absorpt_process_details SADABS
_exptl_crystal_colour red
_exptl_crystal_density_diffrn 1.519
_exptl_crystal_density_method 'not measured'
_exptl_crystal_description prismatic
_exptl_crystal_F_000 556
_exptl_crystal_size_max 0.38
_exptl_crystal_size_mid 0.22
_exptl_crystal_size_min 0.12
_refine_diff_density_max 1.034
_refine_diff_density_min -0.837
_refine_diff_density_rms 0.081
_refine_ls_extinction_method none
_refine_ls_goodness_of_fit_ref 0.957
_refine_ls_hydrogen_treatment 'H parameters constrained'
_refine_ls_matrix_type full
_refine_ls_number_parameters 241
_refine_ls_number_reflns 5925
_refine_ls_number_restraints 0
_refine_ls_restrained_S_all 0.957
_refine_ls_R_factor_all 0.0484
_refine_ls_R_factor_gt 0.0348
_refine_ls_shift/su_max 0.013
_refine_ls_shift/su_mean 0.002
_refine_ls_structure_factor_coef Fsqd
_refine_ls_weighting_details 'calc w=1/[\s^2^(Fo^2^)+(0.0497P)^2^+0.0000P] where P=(Fo^2^+2Fc^2^)/3'
_refine_ls_weighting_scheme calc
_refine_ls_wR_factor_gt 0.0830
_refine_ls_wR_factor_ref 0.0868
_reflns_number_gt 4564
_reflns_number_total 5925
_reflns_threshold_expression >2sigma(I)
_cod_data_source_file b618696c.txt
_cod_data_source_block (2)
_cod_depositor_comments
;
The following automatic conversions were performed:
'_symmetry_cell_setting' value 'Triclinic' changed to 'triclinic'
according to '/home/saulius/struct/CIF-dictionaries/cif_core.dic'
dictionary named 'cif_core.dic' version 2.4.1 from 2010-06-29.

Automatic conversion script
Id: cif_fix_enum 1527 2010-12-29 10:47:43Z saulius 
;
_cod_original_sg_symbol_H-M 'P-1 '
_cod_database_code 7202672

loop_
_symmetry_equiv_pos_as_xyz
'x, y, z'
'-x, -y, -z'

loop_
_atom_site_label
_atom_site_type_symbol
_atom_site_fract_x
_atom_site_fract_y
_atom_site_fract_z
_atom_site_U_iso_or_equiv
_atom_site_adp_type
_atom_site_occupancy
_atom_site_symmetry_multiplicity
_atom_site_calc_flag
_atom_site_refinement_flags
_atom_site_disorder_assembly
_atom_site_disorder_group
Pd Pd 0.0000 0.0000 0.0000 0.03349(8) Uani 1 2 d S . .
Br1 Br 0.05221(4) -0.05393(4) -0.123460(14) 0.05487(10) Uani 1 1 d . . .
Br2 Br -0.10792(5) 0.23799(4) -0.023223(16) 0.06346(11) Uani 1 1 d . . .
N1 N 0.2985(3) -0.4866(3) -0.12667(10) 0.0401(5) Uani 1 1 d . . .
O1 O -1.5164(3) 0.0836(5) -0.79544(19) 0.1344(15) Uani 1 1 d . . .
O2 O -1.7669(3) -0.0933(3) -0.78548(14) 0.0898(8) Uani 1 1 d . . .
H2B H -1.8041 -0.0432 -0.8142 0.135 Uiso 1 1 calc R . .
C1 C 0.3549(5) -0.6233(4) -0.12016(15) 0.0589(8) Uani 1 1 d . . .
H1A H 0.2778 -0.7291 -0.1328 0.071 Uiso 1 1 calc R . .
C2 C 0.5268(5) -0.6073(5) -0.09470(18) 0.0760(11) Uani 1 1 d . . .
H2A H 0.5663 -0.7023 -0.0906 0.091 Uiso 1 1 calc R . .
C3 C 0.6393(4) -0.4524(6) -0.07548(17) 0.0756(11) Uani 1 1 d . . .
H3A H 0.7558 -0.4406 -0.0583 0.091 Uiso 1 1 calc R . .
C4 C 0.5782(4) -0.3148(5) -0.08190(17) 0.0699(10) Uani 1 1 d . . .
H4A H 0.6535 -0.2082 -0.0689 0.084 Uiso 1 1 calc R . .
C5 C 0.4064(4) -0.3329(4) -0.10737(15) 0.0524(7) Uani 1 1 d . . .
H5A H 0.3647 -0.2389 -0.1112 0.063 Uiso 1 1 calc R . .
C6 C 0.1147(3) -0.5027(4) -0.15477(14) 0.0484(7) Uani 1 1 d . . .
H6A H 0.0587 -0.4379 -0.1216 0.058 Uiso 1 1 calc R . .
H6B H 0.0483 -0.6190 -0.1592 0.058 Uiso 1 1 calc R . .
C7 C 0.1055(3) -0.4434(3) -0.22583(13) 0.0448(6) Uani 1 1 d . . .
H7A H 0.1688 -0.3262 -0.2218 0.054 Uiso 1 1 calc R . .
H7B H 0.1611 -0.5073 -0.2595 0.054 Uiso 1 1 calc R . .
C8 C -0.0866(4) -0.4664(4) -0.25092(15) 0.0508(7) Uani 1 1 d . . .
H8A H -0.1403 -0.5851 -0.2651 0.061 Uiso 1 1 calc R . .
H8B H -0.1478 -0.4289 -0.2116 0.061 Uiso 1 1 calc R . .
C9 C -0.1174(4) -0.3755(4) -0.31123(15) 0.0500(7) Uani 1 1 d . . .
H9A H -0.0563 -0.4119 -0.3508 0.060 Uiso 1 1 calc R . .
H9B H -0.0667 -0.2563 -0.2972 0.060 Uiso 1 1 calc R . .
C10 C -0.3116(4) -0.4057(4) -0.33432(15) 0.0534(7) Uani 1 1 d . . .
H10A H -0.3731 -0.3779 -0.2935 0.064 Uiso 1 1 calc R . .
H10B H -0.3591 -0.5242 -0.3510 0.064 Uiso 1 1 calc R . .
C11 C -0.3538(4) -0.3089(4) -0.39117(15) 0.0515(7) Uani 1 1 d . . .
H11A H -0.3092 -0.1901 -0.3743 0.062 Uiso 1 1 calc R . .
H11B H -0.2914 -0.3350 -0.4319 0.062 Uiso 1 1 calc R . .
C12 C -0.5489(4) -0.3451(4) -0.41360(15) 0.0512(7) Uani 1 1 d . . .
H12A H -0.6114 -0.3217 -0.3726 0.061 Uiso 1 1 calc R . .
H12B H -0.5925 -0.4636 -0.4314 0.061 Uiso 1 1 calc R . .
C13 C -0.5936(4) -0.2458(4) -0.46944(15) 0.0507(7) Uani 1 1 d . . .
H13A H -0.5510 -0.1274 -0.4514 0.061 Uiso 1 1 calc R . .
H13B H -0.5300 -0.2683 -0.5103 0.061 Uiso 1 1 calc R . .
C14 C -0.7875(4) -0.2828(4) -0.49243(14) 0.0497(7) Uani 1 1 d . . .
H14A H -0.8513 -0.2607 -0.4516 0.060 Uiso 1 1 calc R . .
H14B H -0.8302 -0.4011 -0.5107 0.060 Uiso 1 1 calc R . .
C15 C -0.8312(4) -0.1829(4) -0.54788(15) 0.0509(7) Uani 1 1 d . . .
H15A H -0.7891 -0.0646 -0.5295 0.061 Uiso 1 1 calc R . .
H15B H -0.7667 -0.2044 -0.5886 0.061 Uiso 1 1 calc R . .
C16 C -1.0255(3) -0.2202(3) -0.57149(15) 0.0497(7) Uani 1 1 d . . .
H16A H -1.0900 -0.2005 -0.5306 0.060 Uiso 1 1 calc R . .
H16B H -1.0670 -0.3381 -0.5905 0.060 Uiso 1 1 calc R . .
C17 C -1.0716(3) -0.1188(4) -0.62630(14) 0.0495(7) Uani 1 1 d . . .
H17A H -1.0312 -0.0006 -0.6076 0.059 Uiso 1 1 calc R . .
H17B H -1.0084 -0.1386 -0.6676 0.059 Uiso 1 1 calc R . .
C18 C -1.2668(4) -0.1608(4) -0.64785(15) 0.0504(7) Uani 1 1 d . . .
H18A H -1.3289 -0.1447 -0.6060 0.061 Uiso 1 1 calc R . .
H18B H -1.3052 -0.2788 -0.6671 0.061 Uiso 1 1 calc R . .
C19 C -1.3243(3) -0.0616(4) -0.70116(14) 0.0468(6) Uani 1 1 d . . .
H19A H -1.2904 0.0566 -0.6821 0.056 Uiso 1 1 calc R . .
H19B H -1.2638 -0.0767 -0.7436 0.056 Uiso 1 1 calc R . .
C20 C -1.5209(4) -0.1165(4) -0.71913(15) 0.0550(7) Uani 1 1 d . . .
H20A H -1.5523 -0.2353 -0.7370 0.066 Uiso 1 1 calc R . .
H20B H -1.5788 -0.1024 -0.6760 0.066 Uiso 1 1 calc R . .
C21 C -1.5956(4) -0.0295(4) -0.77112(16) 0.0569(8) Uani 1 1 d . . .

loop_
_atom_site_aniso_label
_atom_site_aniso_U_11
_atom_site_aniso_U_22
_atom_site_aniso_U_33
_atom_site_aniso_U_23
_atom_site_aniso_U_13
_atom_site_aniso_U_12
Pd 0.02996(14) 0.03371(14) 0.03843(15) 0.00971(11) -0.00345(10) 0.01001(10)
Br1 0.0722(2) 0.05733(18) 0.04437(16) 0.01358(13) 0.00688(14) 0.03031(15)
Br2 0.0912(3) 0.0634(2) 0.05555(19) 0.02098(15) 0.00597(16) 0.05040(18)
N1 0.0365(11) 0.0477(12) 0.0392(11) 0.0151(9) -0.0002(9) 0.0125(9)
O1 0.0592(16) 0.178(3) 0.184(3) 0.149(3) -0.0069(18) 0.0015(18)
O2 0.0566(14) 0.1079(19) 0.1077(19) 0.0651(16) -0.0227(13) 0.0057(13)
C1 0.076(2) 0.0521(17) 0.0539(17) 0.0095(14) -0.0047(15) 0.0267(16)
C2 0.082(3) 0.102(3) 0.065(2) 0.013(2) -0.0018(19) 0.064(2)
C3 0.0425(18) 0.134(4) 0.062(2) 0.031(2) 0.0060(15) 0.037(2)
C4 0.0380(16) 0.095(3) 0.070(2) 0.0309(19) -0.0055(15) -0.0034(17)
C5 0.0444(16) 0.0536(16) 0.0580(18) 0.0208(14) -0.0008(13) 0.0049(13)
C6 0.0356(14) 0.0580(16) 0.0513(16) 0.0191(13) -0.0027(12) 0.0067(12)
C7 0.0409(14) 0.0545(15) 0.0418(14) 0.0115(12) -0.0007(11) 0.0160(12)
C8 0.0423(15) 0.0580(16) 0.0506(16) 0.0176(13) -0.0074(12) 0.0068(13)
C9 0.0437(15) 0.0562(16) 0.0514(16) 0.0148(13) -0.0050(12) 0.0134(13)
C10 0.0427(15) 0.0609(17) 0.0574(17) 0.0209(14) -0.0062(13) 0.0101(13)
C11 0.0439(15) 0.0551(16) 0.0567(17) 0.0190(14) -0.0050(13) 0.0109(13)
C12 0.0424(15) 0.0557(16) 0.0579(17) 0.0197(14) -0.0033(13) 0.0126(13)
C13 0.0411(15) 0.0590(17) 0.0544(16) 0.0200(14) -0.0030(12) 0.0125(13)
C14 0.0430(15) 0.0562(16) 0.0526(16) 0.0185(13) -0.0020(12) 0.0131(13)
C15 0.0410(15) 0.0606(17) 0.0549(17) 0.0226(14) 0.0006(12) 0.0137(13)
C16 0.0416(15) 0.0576(17) 0.0533(16) 0.0190(14) 0.0004(12) 0.0138(13)
C17 0.0422(15) 0.0583(17) 0.0507(16) 0.0177(13) 0.0002(12) 0.0137(13)
C18 0.0442(15) 0.0556(16) 0.0556(17) 0.0197(14) 0.0002(13) 0.0153(13)
C19 0.0426(15) 0.0553(16) 0.0453(15) 0.0178(12) 0.0023(12) 0.0124(12)
C20 0.0445(16) 0.0681(19) 0.0572(17) 0.0301(15) -0.0009(13) 0.0133(14)
C21 0.0440(16) 0.074(2) 0.0577(18) 0.0288(16) 0.0005(14) 0.0161(15)

loop_
_atom_type_symbol
_atom_type_description
_atom_type_scat_dispersion_real
_atom_type_scat_dispersion_imag
_atom_type_scat_source
C C 0.0033 0.0016 'International Tables Vol C Tables 4.2.6.8 and 6.1.1.4'
H H 0.0000 0.0000 'International Tables Vol C Tables 4.2.6.8 and 6.1.1.4'
N N 0.0061 0.0033 'International Tables Vol C Tables 4.2.6.8 and 6.1.1.4'
O O 0.0106 0.0060 'International Tables Vol C Tables 4.2.6.8 and 6.1.1.4'
Br Br -0.2901 2.4595 'International Tables Vol C Tables 4.2.6.8 and 6.1.1.4'
Pd Pd -0.9988 1.0072 'International Tables Vol C Tables 4.2.6.8 and 6.1.1.4'

loop_
_geom_angle_atom_site_label_1
_geom_angle_atom_site_label_2
_geom_angle_atom_site_label_3
_geom_angle
_geom_angle_site_symmetry_1
_geom_angle_site_symmetry_3
_geom_angle_publ_flag
Br2 Pd Br2 180.000(14) 2 . ?
Br2 Pd Br1 90.475(10) 2 . ?
Br2 Pd Br1 89.525(10) . . ?
Br2 Pd Br1 89.525(10) 2 2 ?
Br2 Pd Br1 90.475(10) . 2 ?
Br1 Pd Br1 180.000(14) . 2 ?
C5 N1 C1 121.0(2) . . ?
C5 N1 C6 118.7(2) . . ?
C1 N1 C6 120.3(2) . . ?
N1 C1 C2 119.9(3) . . ?
C3 C2 C1 120.1(3) . . ?
C4 C3 C2 118.9(3) . . ?
C3 C4 C5 120.3(3) . . ?
N1 C5 C4 119.8(3) . . ?
N1 C6 C7 112.9(2) . . ?
C8 C7 C6 109.3(2) . . ?
C9 C8 C7 115.5(2) . . ?
C8 C9 C10 112.8(2) . . ?
C9 C10 C11 115.9(2) . . ?
C12 C11 C10 114.1(2) . . ?
C11 C12 C13 114.7(2) . . ?
C14 C13 C12 114.9(2) . . ?
C13 C14 C15 114.6(2) . . ?
C16 C15 C14 114.8(2) . . ?
C15 C16 C17 115.4(2) . . ?
C18 C17 C16 113.1(2) . . ?
C17 C18 C19 116.4(2) . . ?
C20 C19 C18 111.3(2) . . ?
C21 C20 C19 117.0(2) . . ?
O1 C21 O2 122.7(3) . . ?
O1 C21 C20 125.5(3) . . ?
O2 C21 C20 111.7(3) . . ?

loop_
_geom_bond_atom_site_label_1
_geom_bond_atom_site_label_2
_geom_bond_distance
_geom_bond_site_symmetry_2
_geom_bond_publ_flag
Pd Br2 2.4237(3) 2 ?
Pd Br2 2.4237(3) . ?
Pd Br1 2.4307(4) . ?
Pd Br1 2.4307(4) 2 ?
N1 C5 1.340(3) . ?
N1 C1 1.337(3) . ?
N1 C6 1.477(3) . ?
O1 C21 1.159(4) . ?
O2 C21 1.311(4) . ?
C1 C2 1.375(5) . ?
C2 C3 1.362(5) . ?
C3 C4 1.364(5) . ?
C4 C5 1.371(4) . ?
C6 C7 1.519(3) . ?
C7 C8 1.511(3) . ?
C8 C9 1.509(3) . ?
C9 C10 1.508(4) . ?
C10 C11 1.513(3) . ?
C11 C12 1.507(4) . ?
C12 C13 1.519(4) . ?
C13 C14 1.500(4) . ?
C14 C15 1.514(3) . ?
C15 C16 1.505(4) . ?
C16 C17 1.520(3) . ?
C17 C18 1.501(4) . ?
C18 C19 1.518(3) . ?
C19 C20 1.497(4) . ?
C20 C21 1.489(4) . ?

loop_
_geom_hbond_atom_site_label_D
_geom_hbond_atom_site_label_H
_geom_hbond_atom_site_label_A
_geom_hbond_distance_DH
_geom_hbond_distance_HA
_geom_hbond_distance_DA
_geom_hbond_angle_DHA
_geom_hbond_site_symmetry_A
O2 H2B Br1 0.82 2.58 3.333(2) 152.9 2_354

loop_
_geom_torsion_atom_site_label_1
_geom_torsion_atom_site_label_2
_geom_torsion_atom_site_label_3
_geom_torsion_atom_site_label_4
_geom_torsion
_geom_torsion_site_symmetry_1
_geom_torsion_site_symmetry_2
_geom_torsion_site_symmetry_3
_geom_torsion_site_symmetry_4
_geom_torsion_publ_flag
C5 N1 C1 C2 -1.4(4) . . . . ?
C6 N1 C1 C2 179.3(3) . . . . ?
N1 C1 C2 C3 0.6(5) . . . . ?
C1 C2 C3 C4 0.1(5) . . . . ?
C2 C3 C4 C5 -0.1(5) . . . . ?
C1 N1 C5 C4 1.4(4) . . . . ?
C6 N1 C5 C4 -179.2(3) . . . . ?
C3 C4 C5 N1 -0.7(5) . . . . ?
C5 N1 C6 C7 67.7(3) . . . . ?
C1 N1 C6 C7 -112.9(3) . . . . ?
N1 C6 C7 C8 179.2(2) . . . . ?
C6 C7 C8 C9 165.5(3) . . . . ?
C7 C8 C9 C10 179.2(3) . . . . ?
C8 C9 C10 C11 175.8(3) . . . . ?
C9 C10 C11 C12 178.9(3) . . . . ?
C10 C11 C12 C13 178.6(3) . . . . ?
C11 C12 C13 C14 179.4(3) . . . . ?
C12 C13 C14 C15 179.8(3) . . . . ?
C13 C14 C15 C16 179.6(3) . . . . ?
C14 C15 C16 C17 179.1(3) . . . . ?
C15 C16 C17 C18 -179.9(3) . . . . ?
C16 C17 C18 C19 178.5(3) . . . . ?
C17 C18 C19 C20 179.2(3) . . . . ?
C18 C19 C20 C21 -179.9(3) . . . . ?
C19 C20 C21 O1 -5.1(6) . . . . ?
C19 C20 C21 O2 176.8(3) . . . . ?
